data_2233897
loop_
_publ_author_name
'Asik, Safra Izuani Jama'
'Fun, Hoong-Kun'
'Razak, Ibrahim Abdul'
'Jansrisewangwong, Patcharaporn'
'Chantraproma, Suchada'

_publ_section_title
;
 (1<i>E</i>,2<i>E</i>)-1,2-Bis[1-(3-nitrophenyl)ethylidene]hydrazine
;
_journal_coeditor_code IS5067
_journal_issue 3
_journal_name_full 'Acta Crystallographica Section E'
_journal_page_first o643
_journal_paper_doi 10.1107/S1600536812004722
_journal_volume 68
_journal_year 2012
_chemical_formula_iupac 'C16 H14 N4 O4'
_chemical_formula_moiety 'C16 H14 N4 O4'
_chemical_formula_sum 'C16 H14 N4 O4'
_chemical_formula_weight 326.31
_chemical_name_systematic
;
(1<i>E</i>,2<i>E</i>)-1,2-Bis[1-(3-nitrophenyl)ethylidene]hydrazine
;
_space_group_IT_number 14
_symmetry_cell_setting monoclinic
_symmetry_space_group_name_Hall '-P 2ybc'
_symmetry_space_group_name_H-M 'P 1 21/c 1'
_atom_sites_solution_hydrogens geom
_atom_sites_solution_primary direct
_atom_sites_solution_secondary difmap
_audit_creation_method SHELXL97
_cell_angle_alpha 90.00
_cell_angle_beta 94.0220(10)
_cell_angle_gamma 90.00
_cell_formula_units_Z 2
_cell_length_a 3.9296(3)
_cell_length_b 7.4448(5)
_cell_length_c 26.3979(19)
_cell_measurement_reflns_used 4585
_cell_measurement_temperature 296(2)
_cell_measurement_theta_max 28.29
_cell_measurement_theta_min 2.84
_cell_volume 770.37(10)
_computing_cell_refinement 'SAINT (Bruker, 2009)'
_computing_data_collection 'APEX2 (Bruker, 2009)'
_computing_data_reduction 'SAINT (Bruker, 2009)'
_computing_molecular_graphics 'SHELXTL (Sheldrick, 2008)'
_computing_publication_material
;
SHELXTL (Sheldrick, 2008) and PLATON (Spek, 2009)
;
_computing_structure_refinement 'SHELXTL (Sheldrick, 2008)'
_computing_structure_solution 'SHELXTL (Sheldrick, 2008)'
_diffrn_ambient_temperature 296(2)
_diffrn_measured_fraction_theta_full 0.994
_diffrn_measured_fraction_theta_max 0.994
_diffrn_measurement_device_type 'Bruker APEX DUO CCD area-detector'
_diffrn_measurement_method '\f and \w'
_diffrn_radiation_monochromator graphite
_diffrn_radiation_source 'fine-focus sealed tube'
_diffrn_radiation_type MoK\a
_diffrn_radiation_wavelength 0.71073
_diffrn_reflns_av_R_equivalents 0.0279
_diffrn_reflns_av_sigmaI/netI 0.0204
_diffrn_reflns_limit_h_max 5
_diffrn_reflns_limit_h_min -5
_diffrn_reflns_limit_k_max 10
_diffrn_reflns_limit_k_min -10
_diffrn_reflns_limit_l_max 37
_diffrn_reflns_limit_l_min -37
_diffrn_reflns_number 15392
_diffrn_reflns_theta_full 30.05
_diffrn_reflns_theta_max 30.05
_diffrn_reflns_theta_min 1.55
_diffrn_standards_number 0
_exptl_absorpt_coefficient_mu 0.104
_exptl_absorpt_correction_T_max 0.9901
_exptl_absorpt_correction_T_min 0.9658
_exptl_absorpt_correction_type multi-scan
_exptl_absorpt_process_details '(SADABS; Bruker, 2009)'
_exptl_crystal_colour yellow
_exptl_crystal_density_diffrn 1.407
_exptl_crystal_density_method 'not measured'
_exptl_crystal_description block
_exptl_crystal_F_000 340
_exptl_crystal_size_max 0.34
_exptl_crystal_size_mid 0.17
_exptl_crystal_size_min 0.10
_refine_diff_density_max 0.212
_refine_diff_density_min -0.182
_refine_ls_extinction_method none
_refine_ls_goodness_of_fit_ref 1.059
_refine_ls_hydrogen_treatment constr
_refine_ls_matrix_type full
_refine_ls_number_parameters 110
_refine_ls_number_reflns 2254
_refine_ls_number_restraints 0
_refine_ls_restrained_S_all 1.059
_refine_ls_R_factor_all 0.0632
_refine_ls_R_factor_gt 0.0471
_refine_ls_shift/su_max 0.000
_refine_ls_shift/su_mean 0.000
_refine_ls_structure_factor_coef Fsqd
_refine_ls_weighting_details 'calc w = 1/[\s^2^(Fo^2^)+(0.0690P)^2^+0.1466P] where P=(Fo^2^+2Fc^2^)/3'
_refine_ls_weighting_scheme calc
_refine_ls_wR_factor_gt 0.1330
_refine_ls_wR_factor_ref 0.1463
_reflns_number_gt 1686
_reflns_number_total 2254
_reflns_threshold_expression I>2\s(I)
_cod_data_source_file is5067.cif
_cod_data_source_block I
_cod_original_sg_symbol_H-M 'P 21/c'
_cod_database_code 2233897
_cod_database_fobs_code 2233897

loop_
_symmetry_equiv_pos_as_xyz
'x, y, z'
'-x, y+1/2, -z+1/2'
'-x, -y, -z'
'x, -y-1/2, z-1/2'

loop_
_atom_site_type_symbol
_atom_site_label
_atom_site_fract_x
_atom_site_fract_y
_atom_site_fract_z
_atom_site_U_iso_or_equiv
_atom_site_adp_type
_atom_site_calc_flag
_atom_site_refinement_flags
_atom_site_occupancy
_atom_site_symmetry_multiplicity
O O1 0.9642(5) 0.1248(2) 0.20045(5) 0.1005(6) Uani d . 1 1
O O2 0.8102(4) 0.06399(18) 0.12349(5) 0.0867(5) Uani d . 1 1
N N1 0.0796(3) 0.47453(16) 0.02358(4) 0.0461(3) Uani d . 1 1
N N2 0.8220(3) 0.16404(18) 0.15972(5) 0.0572(3) Uani d . 1 1
C C1 0.3995(4) 0.6788(2) 0.14058(5) 0.0507(3) Uani d . 1 1
H H1A 0.3117 0.7942 0.1362 0.061 Uiso calc R 1 1
C C2 0.5585(4) 0.6293(2) 0.18705(6) 0.0583(4) Uani d . 1 1
H H2A 0.5726 0.7113 0.2137 0.070 Uiso calc R 1 1
C C3 0.6956(4) 0.4607(2) 0.19421(5) 0.0525(4) Uani d . 1 1
H H3A 0.8039 0.4272 0.2252 0.063 Uiso calc R 1 1
C C4 0.6669(3) 0.34261(18) 0.15379(5) 0.0429(3) Uani d . 1 1
C C5 0.5072(3) 0.38640(17) 0.10740(4) 0.0400(3) Uani d . 1 1
H H5A 0.4914 0.3029 0.0811 0.048 Uiso calc R 1 1
C C6 0.3697(3) 0.55758(17) 0.10032(4) 0.0390(3) Uani d . 1 1
C C7 0.1991(3) 0.60690(18) 0.05020(5) 0.0399(3) Uani d . 1 1
C C8 0.1829(5) 0.7991(2) 0.03461(6) 0.0643(4) Uani d . 1 1
H H8A 0.1410 0.8068 -0.0016 0.096 Uiso calc R 1 1
H H8B 0.3956 0.8567 0.0447 0.096 Uiso calc R 1 1
H H8C 0.0016 0.8578 0.0507 0.096 Uiso calc R 1 1

loop_
_atom_site_aniso_label
_atom_site_aniso_U_11
_atom_site_aniso_U_22
_atom_site_aniso_U_33
_atom_site_aniso_U_12
_atom_site_aniso_U_13
_atom_site_aniso_U_23
O1 0.1420(14) 0.0814(10) 0.0708(9) 0.0246(9) -0.0438(9) 0.0216(7)
O2 0.1242(12) 0.0551(7) 0.0763(9) 0.0281(7) -0.0242(8) -0.0045(6)
N1 0.0550(6) 0.0460(6) 0.0357(5) 0.0002(5) -0.0080(4) 0.0071(4)
N2 0.0638(8) 0.0518(7) 0.0535(7) 0.0030(6) -0.0133(6) 0.0126(6)
C1 0.0561(8) 0.0465(7) 0.0488(8) 0.0046(6) -0.0020(6) -0.0061(6)
C2 0.0696(10) 0.0617(9) 0.0424(7) -0.0022(7) -0.0053(6) -0.0130(6)
C3 0.0576(8) 0.0632(9) 0.0350(6) -0.0071(7) -0.0088(5) 0.0015(6)
C4 0.0440(6) 0.0450(7) 0.0388(6) -0.0030(5) -0.0044(5) 0.0058(5)
C5 0.0430(6) 0.0426(7) 0.0338(6) -0.0013(5) -0.0024(4) 0.0006(5)
C6 0.0383(6) 0.0425(6) 0.0357(6) 0.0002(5) -0.0007(4) 0.0015(5)
C7 0.0391(6) 0.0426(7) 0.0376(6) 0.0045(5) 0.0003(4) 0.0042(5)
C8 0.0847(11) 0.0450(8) 0.0600(9) 0.0046(8) -0.0171(8) 0.0064(7)

loop_
_atom_type_symbol
_atom_type_description
_atom_type_scat_dispersion_real
_atom_type_scat_dispersion_imag
_atom_type_scat_source
C C 0.0033 0.0016 'International Tables Vol C Tables 4.2.6.8 and 6.1.1.4'
H H 0.0000 0.0000 'International Tables Vol C Tables 4.2.6.8 and 6.1.1.4'
N N 0.0061 0.0033 'International Tables Vol C Tables 4.2.6.8 and 6.1.1.4'
O O 0.0106 0.0060 'International Tables Vol C Tables 4.2.6.8 and 6.1.1.4'

loop_
_geom_angle_atom_site_label_1
_geom_angle_atom_site_label_2
_geom_angle_atom_site_label_3
_geom_angle_site_symmetry_3
_geom_angle
C7 N1 N1 3_565 113.69(14)
O2 N2 O1 . 122.84(15)
O2 N2 C4 . 118.75(12)
O1 N2 C4 . 118.38(14)
C2 C1 C6 . 120.76(14)
C2 C1 H1A . 119.6
C6 C1 H1A . 119.6
C3 C2 C1 . 120.81(14)
C3 C2 H2A . 119.6
C1 C2 H2A . 119.6
C2 C3 C4 . 117.74(12)
C2 C3 H3A . 121.1
C4 C3 H3A . 121.1
C5 C4 C3 . 122.99(13)
C5 C4 N2 . 118.04(12)
C3 C4 N2 . 118.94(12)
C4 C5 C6 . 119.02(12)
C4 C5 H5A . 120.5
C6 C5 H5A . 120.5
C5 C6 C1 . 118.67(11)
C5 C6 C7 . 119.49(11)
C1 C6 C7 . 121.84(12)
N1 C7 C6 . 115.05(11)
N1 C7 C8 . 125.53(12)
C6 C7 C8 . 119.41(12)
C7 C8 H8A . 109.5
C7 C8 H8B . 109.5
H8A C8 H8B . 109.5
C7 C8 H8C . 109.5
H8A C8 H8C . 109.5
H8B C8 H8C . 109.5

loop_
_geom_bond_atom_site_label_1
_geom_bond_atom_site_label_2
_geom_bond_site_symmetry_2
_geom_bond_distance
O1 N2 . 1.2121(16)
O2 N2 . 1.2105(19)
N1 C7 . 1.2803(17)
N1 N1 3_565 1.406(2)
N2 C4 . 1.4663(19)
C1 C2 . 1.387(2)
C1 C6 . 1.3930(19)
C1 H1A . 0.9300
C2 C3 . 1.374(2)
C2 H2A . 0.9300
C3 C4 . 1.3808(19)
C3 H3A . 0.9300
C4 C5 . 1.3756(17)
C5 C6 . 1.3916(18)
C5 H5A . 0.9300
C6 C7 . 1.4867(17)
C7 C8 . 1.489(2)
C8 H8A . 0.9600
C8 H8B . 0.9600
C8 H8C . 0.9600

loop_
_geom_hbond_atom_site_label_D
_geom_hbond_atom_site_label_H
_geom_hbond_atom_site_label_A
_geom_hbond_site_symmetry_A
_geom_hbond_distance_DH
_geom_hbond_distance_HA
_geom_hbond_distance_DA
_geom_hbond_angle_DHA
_geom_hbond_publ_flag
C3 H3A O1 2_755 0.9300 2.5700 3.239(2) 129.00 yes

loop_
_geom_torsion_atom_site_label_1
_geom_torsion_atom_site_label_2
_geom_torsion_atom_site_label_3
_geom_torsion_atom_site_label_4
_geom_torsion_site_symmetry_1
_geom_torsion
C6 C1 C2 C3 . 1.1(2)
C1 C2 C3 C4 . -0.5(2)
C2 C3 C4 C5 . -0.3(2)
C2 C3 C4 N2 . 177.71(14)
O2 N2 C4 C5 . 1.6(2)
O1 N2 C4 C5 . 179.73(15)
O2 N2 C4 C3 . -176.58(16)
O1 N2 C4 C3 . 1.6(2)
C3 C4 C5 C6 . 0.5(2)
N2 C4 C5 C6 . -177.55(11)
C4 C5 C6 C1 . 0.12(19)
C4 C5 C6 C7 . 179.49(11)
C2 C1 C6 C5 . -0.9(2)
C2 C1 C6 C7 . 179.72(13)
N1 N1 C7 C6 3_565 -179.90(13)
N1 N1 C7 C8 3_565 -0.7(2)
C5 C6 C7 N1 . 24.84(17)
C1 C6 C7 N1 . -155.80(13)
C5 C6 C7 C8 . -154.43(14)
C1 C6 C7 C8 . 24.9(2)
